data_4346509
loop_
_publ_author_name
'Ojeda-Amador, Ana I'
'Mart\'inez-Mart\'inez, Antonio J'
'Kennedy, Alan R.'
'O'Hara, Charles T'

_publ_section_title
;
 Synthetic and Structural Studies of Mixed Sodium
 Bis(trimethylsilyl)amide/Sodium Halide Aggregates in the Presence of
 \h(2)-N,N-, \h(3)-N,N,N/N,O,N-, and \h(4)-N,N,N,N-Donor Ligands.
;
_journal_issue 20
_journal_name_full 'Inorganic chemistry'
_journal_page_first 9833
_journal_page_last 9844
_journal_paper_doi 10.1021/acs.inorgchem.5b01584
_journal_volume 54
_journal_year 2015
_chemical_formula_moiety 'C30 H86 Br N7 Na4 Si6'
_chemical_formula_sum 'C30 H86 Br N7 Na4 Si6'
_chemical_formula_weight 885.46
_space_group_crystal_system monoclinic
_space_group_IT_number 7
_space_group_name_Hall 'P -2yac'
_space_group_name_H-M_alt 'P 1 n 1'
_atom_sites_solution_hydrogens geom
_audit_creation_method SHELXL-2013
_cell_angle_alpha 90
_cell_angle_beta 93.652(2)
_cell_angle_gamma 90
_cell_formula_units_Z 2
_cell_length_a 9.0031(2)
_cell_length_b 14.6586(2)
_cell_length_c 20.7632(3)
_cell_measurement_reflns_used 15447
_cell_measurement_temperature 123(2)
_cell_measurement_theta_max 72.9260
_cell_measurement_theta_min 5.2020
_cell_volume 2734.61(8)
_computing_cell_refinement
;
CrysAlisPro, Agilent Technologies,
Version 1.171.37.35 (release 13-08-2014 CrysAlis171 .NET)
(compiled Aug 13 2014,18:06:01)
;
_computing_data_collection
;
CrysAlisPro, Agilent Technologies,
Version 1.171.37.35 (release 13-08-2014 CrysAlis171 .NET)
(compiled Aug 13 2014,18:06:01)
;
_computing_data_reduction
;
CrysAlisPro, Agilent Technologies,
Version 1.171.37.35 (release 13-08-2014 CrysAlis171 .NET)
(compiled Aug 13 2014,18:06:01)
;
_computing_structure_refinement 'SHELXL-2013 (Sheldrick, 2013)'
_diffrn_ambient_temperature 123(2)
_diffrn_measured_fraction_theta_full 0.999
_diffrn_measured_fraction_theta_max 0.999
_diffrn_measurement_device_type 'Xcalibur, Sapphire3, Gemini'
_diffrn_radiation_type CuK\a
_diffrn_radiation_wavelength 1.54184
_diffrn_reflns_av_R_equivalents 0.0306
_diffrn_reflns_av_unetI/netI 0.0296
_diffrn_reflns_Laue_measured_fraction_full 0.999
_diffrn_reflns_Laue_measured_fraction_max 0.999
_diffrn_reflns_limit_h_max 9
_diffrn_reflns_limit_h_min -10
_diffrn_reflns_limit_k_max 17
_diffrn_reflns_limit_k_min -17
_diffrn_reflns_limit_l_max 25
_diffrn_reflns_limit_l_min -25
_diffrn_reflns_number 31873
_diffrn_reflns_point_group_measured_fraction_full 0.910
_diffrn_reflns_point_group_measured_fraction_max 0.910
_diffrn_reflns_theta_full 70.000
_diffrn_reflns_theta_max 69.991
_diffrn_reflns_theta_min 3.015
_exptl_absorpt_coefficient_mu 2.790
_exptl_absorpt_correction_T_max 1.00000
_exptl_absorpt_correction_T_min 0.57597
_exptl_absorpt_correction_type multi-scan
_exptl_absorpt_process_details
;
CrysAlisPro, Agilent Technologies,
Version 1.171.37.35 (release 13-08-2014 CrysAlis171 .NET)
(compiled Aug 13 2014,18:06:01)
Empirical absorption correction using spherical harmonics,
 implemented in SCALE3 ABSPACK scaling algorithm.
;
_exptl_crystal_colour colourless
_exptl_crystal_density_diffrn 1.075
_exptl_crystal_description needle
_exptl_crystal_F_000 956
_exptl_crystal_size_max 0.22
_exptl_crystal_size_mid 0.18
_exptl_crystal_size_min 0.08
_refine_diff_density_max 0.615
_refine_diff_density_min -0.700
_refine_diff_density_rms 0.089
_refine_ls_abs_structure_details
;
 Flack x determined using 3596 quotients [(I+)-(I-)]/[(I+)+(I-)]
 (Parsons and Flack (2004), Acta Cryst. A60, s61).
;
_refine_ls_abs_structure_Flack -0.028(8)
_refine_ls_extinction_method none
_refine_ls_goodness_of_fit_ref 1.072
_refine_ls_hydrogen_treatment constr
_refine_ls_matrix_type full
_refine_ls_number_parameters 563
_refine_ls_number_reflns 9420
_refine_ls_number_restraints 152
_refine_ls_restrained_S_all 1.072
_refine_ls_R_factor_all 0.0597
_refine_ls_R_factor_gt 0.0509
_refine_ls_shift/su_max 0.000
_refine_ls_shift/su_mean 0.000
_refine_ls_structure_factor_coef Fsqd
_refine_ls_weighting_details 'w=1/[\s^2^(Fo^2^)+(0.0678P)^2^+2.8462P] where P=(Fo^2^+2Fc^2^)/3'
_refine_ls_weighting_scheme calc
_refine_ls_wR_factor_gt 0.1296
_refine_ls_wR_factor_ref 0.1418
_reflns_Friedel_coverage 0.818
_reflns_Friedel_fraction_full 0.820
_reflns_Friedel_fraction_max 0.820
_reflns_number_gt 8438
_reflns_number_total 9420
_reflns_threshold_expression 'I > 2\s(I)'
_cod_data_source_file ic5b01584_si_002.cif
_cod_data_source_block amao330smart
_cod_original_sg_symbol_H-M 'P n'
_cod_database_code 4346509
_shelx_space_group_comment
;
The symmetry employed for this shelxl refinement is uniquely defined
by the following loop, which should always be used as a source of
symmetry information in preference to the above space-group names.
They are only intended as comments.
;
_shelxl_version_number 2013-4

loop_
_space_group_symop_operation_xyz
'x, y, z'
'x+1/2, -y, z+1/2'

loop_
_atom_site_label
_atom_site_type_symbol
_atom_site_fract_x
_atom_site_fract_y
_atom_site_fract_z
_atom_site_U_iso_or_equiv
_atom_site_adp_type
_atom_site_occupancy
_atom_site_site_symmetry_order
_atom_site_calc_flag
_atom_site_refinement_flags_posn
_atom_site_refinement_flags_adp
_atom_site_refinement_flags_occupancy
_atom_site_disorder_assembly
_atom_site_disorder_group
Br1 Br 0.51007(8) 0.29605(4) 0.55115(3) 0.0696(3) Uani 1 1 d . . . . .
Na1 Na 0.4461(4) 0.13904(17) 0.62890(12) 0.0606(8) Uani 1 1 d . . . . .
Na2 Na 0.5374(4) 0.13067(19) 0.47410(13) 0.0610(8) Uani 1 1 d . . . . .
N2 N 0.5869(6) 0.1991(4) 0.3750(2) 0.0565(16) Uani 1 1 d D . . . .
Na3 Na 0.5085(5) 0.34047(18) 0.41613(13) 0.0738(10) Uani 1 1 d . . . . .
C3 C 0.2226(14) -0.0849(8) 0.5985(6) 0.103(4) Uani 1 1 d D . . . .
H3A H 0.2773 -0.1422 0.6056 0.155 Uiso 1 1 calc R U . A 1
H3B H 0.1182 -0.0984 0.5858 0.155 Uiso 1 1 calc R U . A 1
H3C H 0.2284 -0.0490 0.6383 0.155 Uiso 1 1 calc R U . A 1
N3 N 0.4327(6) 0.4954(4) 0.4206(2) 0.0547(15) Uani 1 1 d D . . . .
Na4 Na 0.5132(4) 0.49262(18) 0.53276(11) 0.0680(9) Uani 1 1 d . . . . .
N4 N 0.7492(10) 0.5313(4) 0.5956(3) 0.071(2) Uani 1 1 d . . . . .
N5 N 0.4276(9) 0.5785(4) 0.6258(3) 0.066(2) Uani 1 1 d . . . . .
N6 N 0.5611(9) 0.1773(4) 0.7382(3) 0.075(2) Uani 1 1 d D . . . .
N7 N 0.2359(10) 0.2038(4) 0.6867(3) 0.079(2) Uani 1 1 d D . . . .
C19 C 0.3254(14) 0.6538(5) 0.6097(4) 0.087(3) Uani 1 1 d . . . . .
H19A H 0.3652 0.6912 0.5757 0.130 Uiso 1 1 calc R U . . .
H19B H 0.3142 0.6914 0.6481 0.130 Uiso 1 1 calc R U . . .
H19C H 0.2281 0.6293 0.5945 0.130 Uiso 1 1 calc R U . . .
C20 C 0.3578(15) 0.5167(6) 0.6684(5) 0.094(3) Uani 1 1 d . . . . .
H20A H 0.2649 0.4937 0.6471 0.141 Uiso 1 1 calc R U . . .
H20B H 0.3360 0.5488 0.7081 0.141 Uiso 1 1 calc R U . . .
H20C H 0.4248 0.4654 0.6789 0.141 Uiso 1 1 calc R U . . .
C21 C 0.5652(12) 0.6155(5) 0.6580(4) 0.078(3) Uani 1 1 d . . . . .
H21A H 0.5454 0.6320 0.7029 0.093 Uiso 1 1 calc R U . . .
H21B H 0.5922 0.6722 0.6356 0.093 Uiso 1 1 calc R U . . .
C22 C 0.6948(12) 0.5519(6) 0.6596(3) 0.078(3) Uani 1 1 d . . . . .
H22A H 0.7774 0.5789 0.6870 0.094 Uiso 1 1 calc R U . . .
H22B H 0.6661 0.4941 0.6800 0.094 Uiso 1 1 calc R U . . .
C23 C 0.8325(15) 0.6076(7) 0.5725(5) 0.098(3) Uani 1 1 d . . . . .
H23A H 0.8745 0.5912 0.5317 0.147 Uiso 1 1 calc R U . . .
H23B H 0.9133 0.6232 0.6045 0.147 Uiso 1 1 calc R U . . .
H23C H 0.7663 0.6603 0.5657 0.147 Uiso 1 1 calc R U . . .
C24 C 0.8447(14) 0.4501(7) 0.6020(4) 0.087(3) Uani 1 1 d . . . . .
H24A H 0.8723 0.4307 0.5592 0.131 Uiso 1 1 calc R U . . .
H24B H 0.7906 0.4007 0.6221 0.131 Uiso 1 1 calc R U . . .
H24C H 0.9348 0.4647 0.6290 0.131 Uiso 1 1 calc R U . . .
C25 C 0.1396(16) 0.2635(8) 0.6454(6) 0.106(4) Uani 1 1 d . . . . .
H25A H 0.2013 0.3047 0.6213 0.159 Uiso 1 1 calc R U . . .
H25B H 0.0757 0.2993 0.6723 0.159 Uiso 1 1 calc R U . . .
H25C H 0.0776 0.2262 0.6151 0.159 Uiso 1 1 calc R U . . .
C26 C 0.1417(14) 0.1372(8) 0.7164(5) 0.094(3) Uani 1 1 d . . . . .
H26A H 0.0700 0.1121 0.6836 0.140 Uiso 1 1 calc R U . . .
H26B H 0.0881 0.1669 0.7503 0.140 Uiso 1 1 calc R U . . .
H26C H 0.2036 0.0879 0.7353 0.140 Uiso 1 1 calc R U . . .
Si1 Si 0.306(2) -0.0187(12) 0.5329(9) 0.0535(14) Uani 0.576(4) 1 d D U P B 1
N1 N 0.474(2) 0.0242(18) 0.5574(17) 0.051(5) Uani 0.576(4) 1 d D U P B 1
C1 C 0.168(2) 0.0769(10) 0.5197(7) 0.060(3) Uani 0.576(4) 1 d D . P B 1
H1A H 0.2031 0.1190 0.4872 0.090 Uiso 0.576(4) 1 calc R U P B 1
H1B H 0.1588 0.1097 0.5603 0.090 Uiso 0.576(4) 1 calc R U P B 1
H1C H 0.0715 0.0518 0.5046 0.090 Uiso 0.576(4) 1 calc R U P B 1
Si2 Si 0.6194(6) -0.0411(3) 0.58562(19) 0.0508(10) Uani 0.576(4) 1 d D U P B 1
C2 C 0.292(4) -0.0934(16) 0.4592(13) 0.072(5) Uani 0.576(4) 1 d D . P B 1
H2A H 0.3243 -0.0590 0.4221 0.108 Uiso 0.576(4) 1 calc R U P B 1
H2B H 0.1888 -0.1130 0.4507 0.108 Uiso 0.576(4) 1 calc R U P B 1
H2C H 0.3561 -0.1470 0.4665 0.108 Uiso 0.576(4) 1 calc R U P B 1
C29 C 0.682(2) 0.2422(11) 0.7254(18) 0.081(6) Uani 0.576(4) 1 d D U P B 1
H29A H 0.7523 0.2129 0.6977 0.121 Uiso 0.576(4) 1 calc R U P B 1
H29B H 0.7342 0.2601 0.7663 0.121 Uiso 0.576(4) 1 calc R U P B 1
H29C H 0.6395 0.2964 0.7036 0.121 Uiso 0.576(4) 1 calc R U P B 1
C28 C 0.434(3) 0.202(3) 0.7760(12) 0.086(4) Uani 0.576(4) 1 d D U P B 1
H28A H 0.4679 0.2369 0.8151 0.103 Uiso 0.576(4) 1 calc R U P B 1
H28B H 0.3797 0.1473 0.7890 0.103 Uiso 0.576(4) 1 calc R U P B 1
C27 C 0.336(2) 0.2616(12) 0.7298(6) 0.073(4) Uani 0.576(4) 1 d D U P B 1
H27A H 0.2753 0.3031 0.7550 0.087 Uiso 0.576(4) 1 calc R U P B 1
H27B H 0.3999 0.2993 0.7032 0.087 Uiso 0.576(4) 1 calc R U P B 1
Si3 Si 0.4615(11) 0.1693(7) 0.3148(4) 0.0483(10) Uani 0.576(4) 1 d D U P B 1
C30 C 0.628(5) 0.106(3) 0.781(2) 0.080(7) Uani 0.576(4) 1 d D U P B 1
H30A H 0.5642 0.0520 0.7787 0.120 Uiso 0.576(4) 1 calc R U P B 1
H30B H 0.6378 0.1290 0.8251 0.120 Uiso 0.576(4) 1 calc R U P B 1
H30C H 0.7266 0.0903 0.7666 0.120 Uiso 0.576(4) 1 calc R U P B 1
Si4 Si 0.7750(10) 0.2006(7) 0.3677(8) 0.0626(16) Uani 0.576(4) 1 d D U P B 1
C4 C 0.782(6) 0.039(5) 0.599(3) 0.067(5) Uani 0.576(4) 1 d D . P B 1
H4A H 0.7796 0.0838 0.5638 0.100 Uiso 0.576(4) 1 calc R U P B 1
H4B H 0.8747 0.0041 0.5993 0.100 Uiso 0.576(4) 1 calc R U P B 1
H4C H 0.7753 0.0704 0.6401 0.100 Uiso 0.576(4) 1 calc R U P B 1
Si5 Si 0.2458(8) 0.4954(3) 0.4171(4) 0.0498(12) Uani 0.576(4) 1 d D U P B 1
C5 C 0.685(2) -0.1289(10) 0.5281(7) 0.078(4) Uani 0.576(4) 1 d D . P B 1
H5A H 0.6225 -0.1835 0.5297 0.117 Uiso 0.576(4) 1 calc R U P B 1
H5B H 0.7886 -0.1450 0.5403 0.117 Uiso 0.576(4) 1 calc R U P B 1
H5C H 0.6781 -0.1040 0.4842 0.117 Uiso 0.576(4) 1 calc R U P B 1
Si6 Si 0.5518(15) 0.5524(12) 0.3753(7) 0.0487(11) Uani 0.576(4) 1 d D U P B 1
C6 C 0.597(2) -0.1030(10) 0.6630(6) 0.086(5) Uani 0.576(4) 1 d D . P B 1
H6A H 0.5273 -0.1536 0.6554 0.130 Uiso 0.576(4) 1 calc R U P B 1
H6B H 0.5594 -0.0610 0.6947 0.130 Uiso 0.576(4) 1 calc R U P B 1
H6C H 0.6942 -0.1271 0.6794 0.130 Uiso 0.576(4) 1 calc R U P B 1
C7 C 0.2741(14) 0.1517(11) 0.3464(7) 0.067(3) Uani 0.576(4) 1 d D . P B 1
H7A H 0.2002 0.1431 0.3102 0.101 Uiso 0.576(4) 1 calc R U P B 1
H7B H 0.2475 0.2052 0.3715 0.101 Uiso 0.576(4) 1 calc R U P B 1
H7C H 0.2763 0.0975 0.3741 0.101 Uiso 0.576(4) 1 calc R U P B 1
C8 C 0.4457(17) 0.2675(8) 0.2574(5) 0.057(3) Uani 0.576(4) 1 d D . P B 1
H8A H 0.3714 0.2534 0.2223 0.085 Uiso 0.576(4) 1 calc R U P B 1
H8B H 0.5423 0.2784 0.2396 0.085 Uiso 0.576(4) 1 calc R U P B 1
H8C H 0.4151 0.3221 0.2803 0.085 Uiso 0.576(4) 1 calc R U P B 1
C9 C 0.5033(19) 0.0655(8) 0.2667(7) 0.063(3) Uani 0.576(4) 1 d D . P B 1
H9A H 0.4196 0.0530 0.2354 0.095 Uiso 0.576(4) 1 calc R U P B 1
H9B H 0.5186 0.0131 0.2957 0.095 Uiso 0.576(4) 1 calc R U P B 1
H9C H 0.5935 0.0760 0.2437 0.095 Uiso 0.576(4) 1 calc R U P B 1
C10 C 0.877(9) 0.238(5) 0.444(2) 0.069(4) Uani 0.576(4) 1 d D . P B 1
H10A H 0.8807 0.1870 0.4753 0.103 Uiso 0.576(4) 1 calc R U P B 1
H10B H 0.8253 0.2895 0.4625 0.103 Uiso 0.576(4) 1 calc R U P B 1
H10C H 0.9785 0.2556 0.4355 0.103 Uiso 0.576(4) 1 calc R U P B 1
C11 C 0.8331(19) 0.2941(9) 0.3089(7) 0.069(3) Uani 0.576(4) 1 d D . P B 1
H11A H 0.9267 0.3220 0.3257 0.103 Uiso 0.576(4) 1 calc R U P B 1
H11B H 0.7554 0.3409 0.3047 0.103 Uiso 0.576(4) 1 calc R U P B 1
H11C H 0.8468 0.2669 0.2666 0.103 Uiso 0.576(4) 1 calc R U P B 1
C12 C 0.8399(19) 0.0965(8) 0.3287(7) 0.071(3) Uani 0.576(4) 1 d D . P B 1
H12A H 0.7614 0.0737 0.2980 0.107 Uiso 0.576(4) 1 calc R U P B 1
H12B H 0.8640 0.0500 0.3616 0.107 Uiso 0.576(4) 1 calc R U P B 1
H12C H 0.9289 0.1105 0.3057 0.107 Uiso 0.576(4) 1 calc R U P B 1
C13 C 0.166(3) 0.4420(18) 0.4901(6) 0.069(4) Uani 0.576(4) 1 d D . P B 1
H13A H 0.0578 0.4501 0.4875 0.103 Uiso 0.576(4) 1 calc R U P B 1
H13B H 0.2093 0.4715 0.5293 0.103 Uiso 0.576(4) 1 calc R U P B 1
H13C H 0.1898 0.3768 0.4914 0.103 Uiso 0.576(4) 1 calc R U P B 1
C14 C 0.174(2) 0.6158(8) 0.4147(8) 0.063(3) Uani 0.576(4) 1 d D . P B 1
H14A H 0.2044 0.6462 0.3757 0.094 Uiso 0.576(4) 1 calc R U P B 1
H14B H 0.2145 0.6489 0.4529 0.094 Uiso 0.576(4) 1 calc R U P B 1
H14C H 0.0649 0.6151 0.4144 0.094 Uiso 0.576(4) 1 calc R U P B 1
C15 C 0.1558(17) 0.4362(10) 0.3448(5) 0.063(3) Uani 0.576(4) 1 d D . P B 1
H15A H 0.2009 0.4575 0.3058 0.094 Uiso 0.576(4) 1 calc R U P B 1
H15B H 0.0490 0.4499 0.3415 0.094 Uiso 0.576(4) 1 calc R U P B 1
H15C H 0.1703 0.3702 0.3493 0.094 Uiso 0.576(4) 1 calc R U P B 1
C16 C 0.7377(19) 0.4942(12) 0.3800(9) 0.072(4) Uani 0.576(4) 1 d D . P B 1
H16A H 0.7277 0.4335 0.3603 0.107 Uiso 0.576(4) 1 calc R U P B 1
H16B H 0.7740 0.4881 0.4253 0.107 Uiso 0.576(4) 1 calc R U P B 1
H16C H 0.8084 0.5305 0.3568 0.107 Uiso 0.576(4) 1 calc R U P B 1
C17 C 0.587(4) 0.6699(12) 0.4084(11) 0.067(5) Uani 0.576(4) 1 d D . P B 1
H17A H 0.6802 0.6934 0.3933 0.100 Uiso 0.576(4) 1 calc R U P B 1
H17B H 0.5934 0.6676 0.4557 0.100 Uiso 0.576(4) 1 calc R U P B 1
H17C H 0.5046 0.7102 0.3936 0.100 Uiso 0.576(4) 1 calc R U P B 1
C18 C 0.491(3) 0.5593(13) 0.2869(8) 0.058(4) Uani 0.576(4) 1 d D . P B 1
H18A H 0.5679 0.5909 0.2639 0.087 Uiso 0.576(4) 1 calc R U P B 1
H18B H 0.3975 0.5931 0.2815 0.087 Uiso 0.576(4) 1 calc R U P B 1
H18C H 0.4773 0.4976 0.2694 0.087 Uiso 0.576(4) 1 calc R U P B 1
Si6A Si 0.555(2) 0.5575(16) 0.3805(11) 0.0487(11) Uani 0.424(4) 1 d D U P B 2
Si1A Si 0.318(3) -0.0291(17) 0.5308(12) 0.0535(14) Uani 0.424(4) 1 d D U P B 2
N1A N 0.489(3) 0.016(3) 0.547(3) 0.051(5) Uani 0.424(4) 1 d D U P B 2
Si2A Si 0.6595(9) -0.0317(4) 0.5608(3) 0.0508(10) Uani 0.424(4) 1 d D U P B 2
C1A C 0.192(3) 0.0607(15) 0.4929(10) 0.060(3) Uani 0.424(4) 1 d D . P B 2
H1AA H 0.2193 0.0726 0.4487 0.090 Uiso 0.424(4) 1 calc R U P B 2
H1AB H 0.2013 0.1169 0.5183 0.090 Uiso 0.424(4) 1 calc R U P B 2
H1AC H 0.0885 0.0392 0.4918 0.090 Uiso 0.424(4) 1 calc R U P B 2
C2A C 0.328(6) -0.121(2) 0.468(2) 0.072(5) Uani 0.424(4) 1 d D . P B 2
H2AA H 0.2277 -0.1455 0.4577 0.108 Uiso 0.424(4) 1 calc R U P B 2
H2AB H 0.3926 -0.1706 0.4854 0.108 Uiso 0.424(4) 1 calc R U P B 2
H2AC H 0.3681 -0.0961 0.4294 0.108 Uiso 0.424(4) 1 calc R U P B 2
C29A C 0.636(4) 0.2649(14) 0.727(3) 0.081(6) Uani 0.424(4) 1 d D U P B 2
H29D H 0.7182 0.2551 0.6992 0.121 Uiso 0.424(4) 1 calc R U P B 2
H29E H 0.6757 0.2897 0.7688 0.121 Uiso 0.424(4) 1 calc R U P B 2
H29F H 0.5649 0.3081 0.7068 0.121 Uiso 0.424(4) 1 calc R U P B 2
C28A C 0.440(4) 0.216(4) 0.7744(16) 0.086(4) Uani 0.424(4) 1 d D U P B 2
H28E H 0.4853 0.2656 0.8009 0.103 Uiso 0.424(4) 1 calc R U P B 2
H28F H 0.4137 0.1673 0.8051 0.103 Uiso 0.424(4) 1 calc R U P B 2
C27A C 0.291(3) 0.2530(18) 0.7455(8) 0.073(4) Uani 0.424(4) 1 d D U P B 2
H27E H 0.2164 0.2488 0.7782 0.087 Uiso 0.424(4) 1 calc R U P B 2
H27F H 0.3040 0.3183 0.7349 0.087 Uiso 0.424(4) 1 calc R U P B 2
Si3A Si 0.4569(16) 0.1828(10) 0.3129(6) 0.0483(10) Uani 0.424(4) 1 d D U P B 2
C30A C 0.662(7) 0.109(5) 0.769(3) 0.080(7) Uani 0.424(4) 1 d D U P B 2
H30D H 0.6076 0.0520 0.7752 0.120 Uiso 0.424(4) 1 calc R U P B 2
H30E H 0.7015 0.1318 0.8112 0.120 Uiso 0.424(4) 1 calc R U P B 2
H30F H 0.7448 0.0974 0.7417 0.120 Uiso 0.424(4) 1 calc R U P B 2
Si4A Si 0.7710(14) 0.1799(11) 0.3717(11) 0.0626(16) Uani 0.424(4) 1 d D U P B 2
C4A C 0.800(9) 0.051(7) 0.596(5) 0.067(5) Uani 0.424(4) 1 d D . P B 2
H4AA H 0.7495 0.0990 0.6196 0.100 Uiso 0.424(4) 1 calc R U P B 2
H4AB H 0.8541 0.0788 0.5618 0.100 Uiso 0.424(4) 1 calc R U P B 2
H4AC H 0.8705 0.0191 0.6264 0.100 Uiso 0.424(4) 1 calc R U P B 2
Si5A Si 0.2474(11) 0.5228(5) 0.4125(5) 0.0498(12) Uani 0.424(4) 1 d D U P B 2
C5A C 0.738(3) -0.0820(15) 0.4871(8) 0.078(4) Uani 0.424(4) 1 d D . P B 2
H5AA H 0.7410 -0.0352 0.4535 0.117 Uiso 0.424(4) 1 calc R U P B 2
H5AB H 0.6752 -0.1328 0.4712 0.117 Uiso 0.424(4) 1 calc R U P B 2
H5AC H 0.8392 -0.1043 0.4981 0.117 Uiso 0.424(4) 1 calc R U P B 2
C6A C 0.653(3) -0.1311(12) 0.6161(10) 0.086(5) Uani 0.424(4) 1 d D . P B 2
H6AA H 0.5747 -0.1732 0.6000 0.130 Uiso 0.424(4) 1 calc R U P B 2
H6AB H 0.6318 -0.1099 0.6594 0.130 Uiso 0.424(4) 1 calc R U P B 2
H6AC H 0.7493 -0.1626 0.6182 0.130 Uiso 0.424(4) 1 calc R U P B 2
C7A C 0.269(2) 0.2334(15) 0.3267(9) 0.067(3) Uani 0.424(4) 1 d D . P B 2
H7AA H 0.1911 0.1964 0.3045 0.101 Uiso 0.424(4) 1 calc R U P B 2
H7AB H 0.2644 0.2958 0.3097 0.101 Uiso 0.424(4) 1 calc R U P B 2
H7AC H 0.2546 0.2344 0.3730 0.101 Uiso 0.424(4) 1 calc R U P B 2
C8A C 0.492(2) 0.2253(11) 0.2295(7) 0.057(3) Uani 0.424(4) 1 d D . P B 2
H8AA H 0.5872 0.2013 0.2166 0.085 Uiso 0.424(4) 1 calc R U P B 2
H8AB H 0.4952 0.2922 0.2297 0.085 Uiso 0.424(4) 1 calc R U P B 2
H8AC H 0.4116 0.2046 0.1989 0.085 Uiso 0.424(4) 1 calc R U P B 2
C9A C 0.421(3) 0.0567(9) 0.3044(9) 0.063(3) Uani 0.424(4) 1 d D . P B 2
H9AA H 0.4976 0.0290 0.2793 0.095 Uiso 0.424(4) 1 calc R U P B 2
H9AB H 0.3228 0.0468 0.2822 0.095 Uiso 0.424(4) 1 calc R U P B 2
H9AC H 0.4233 0.0286 0.3473 0.095 Uiso 0.424(4) 1 calc R U P B 2
C10A C 0.866(13) 0.239(6) 0.442(3) 0.069(4) Uani 0.424(4) 1 d D . P B 2
H10D H 0.8148 0.2253 0.4814 0.103 Uiso 0.424(4) 1 calc R U P B 2
H10E H 0.8643 0.3054 0.4350 0.103 Uiso 0.424(4) 1 calc R U P B 2
H10F H 0.9698 0.2186 0.4480 0.103 Uiso 0.424(4) 1 calc R U P B 2
C11A C 0.850(3) 0.2298(15) 0.2971(8) 0.069(3) Uani 0.424(4) 1 d D . P B 2
H11D H 0.8598 0.1815 0.2651 0.103 Uiso 0.424(4) 1 calc R U P B 2
H11E H 0.9476 0.2565 0.3086 0.103 Uiso 0.424(4) 1 calc R U P B 2
H11F H 0.7825 0.2772 0.2791 0.103 Uiso 0.424(4) 1 calc R U P B 2
C12A C 0.843(3) 0.0601(11) 0.3776(11) 0.071(3) Uani 0.424(4) 1 d D . P B 2
H12D H 0.7889 0.0221 0.3451 0.107 Uiso 0.424(4) 1 calc R U P B 2
H12E H 0.8281 0.0359 0.4208 0.107 Uiso 0.424(4) 1 calc R U P B 2
H12F H 0.9492 0.0596 0.3702 0.107 Uiso 0.424(4) 1 calc R U P B 2
C13A C 0.152(4) 0.442(2) 0.4669(10) 0.069(4) Uani 0.424(4) 1 d D . P B 2
H13D H 0.1877 0.3799 0.4600 0.103 Uiso 0.424(4) 1 calc R U P B 2
H13E H 0.0445 0.4448 0.4571 0.103 Uiso 0.424(4) 1 calc R U P B 2
H13F H 0.1753 0.4597 0.5120 0.103 Uiso 0.424(4) 1 calc R U P B 2
C14A C 0.184(4) 0.6396(13) 0.4361(12) 0.063(3) Uani 0.424(4) 1 d D . P B 2
H14D H 0.2288 0.6856 0.4092 0.094 Uiso 0.424(4) 1 calc R U P B 2
H14E H 0.2142 0.6509 0.4816 0.094 Uiso 0.424(4) 1 calc R U P B 2
H14F H 0.0751 0.6433 0.4299 0.094 Uiso 0.424(4) 1 calc R U P B 2
C15A C 0.156(2) 0.5081(14) 0.3287(7) 0.063(3) Uani 0.424(4) 1 d D . P B 2
H15D H 0.2067 0.4593 0.3064 0.094 Uiso 0.424(4) 1 calc R U P B 2
H15E H 0.1640 0.5652 0.3046 0.094 Uiso 0.424(4) 1 calc R U P B 2
H15F H 0.0513 0.4923 0.3316 0.094 Uiso 0.424(4) 1 calc R U P B 2
C16A C 0.748(3) 0.5218(17) 0.4081(13) 0.072(4) Uani 0.424(4) 1 d D . P B 2
H16D H 0.7438 0.4715 0.4390 0.107 Uiso 0.424(4) 1 calc R U P B 2
H16E H 0.8011 0.5735 0.4289 0.107 Uiso 0.424(4) 1 calc R U P B 2
H16F H 0.8014 0.5017 0.3708 0.107 Uiso 0.424(4) 1 calc R U P B 2
C17A C 0.558(6) 0.6850(17) 0.3885(18) 0.067(5) Uani 0.424(4) 1 d D . P B 2
H17D H 0.6613 0.7067 0.3888 0.100 Uiso 0.424(4) 1 calc R U P B 2
H17E H 0.5155 0.7027 0.4289 0.100 Uiso 0.424(4) 1 calc R U P B 2
H17F H 0.4999 0.7124 0.3520 0.100 Uiso 0.424(4) 1 calc R U P B 2
C18A C 0.543(4) 0.5326(18) 0.2916(11) 0.058(4) Uani 0.424(4) 1 d D . P B 2
H18D H 0.4478 0.5550 0.2722 0.087 Uiso 0.424(4) 1 calc R U P B 2
H18E H 0.5500 0.4667 0.2848 0.087 Uiso 0.424(4) 1 calc R U P B 2
H18F H 0.6249 0.5633 0.2715 0.087 Uiso 0.424(4) 1 calc R U P B 2

loop_
_atom_site_aniso_label
_atom_site_aniso_U_11
_atom_site_aniso_U_22
_atom_site_aniso_U_33
_atom_site_aniso_U_23
_atom_site_aniso_U_13
_atom_site_aniso_U_12
Br1 0.1429(8) 0.0353(3) 0.0302(3) -0.0031(3) 0.0011(3) 0.0090(4)
Na1 0.111(3) 0.0342(12) 0.0345(12) -0.0007(10) -0.0107(13) 0.0100(14)
Na2 0.100(2) 0.0445(14) 0.0378(13) -0.0088(11) 0.0006(14) 0.0119(14)
N2 0.074(5) 0.062(4) 0.034(3) -0.016(2) 0.007(3) -0.001(3)
Na3 0.150(3) 0.0392(13) 0.0323(12) -0.0077(10) 0.0089(16) -0.0100(16)
C3 0.120(9) 0.094(7) 0.102(8) 0.041(6) 0.049(7) 0.040(7)
N3 0.084(5) 0.051(3) 0.027(2) -0.006(2) -0.010(3) 0.001(3)
Na4 0.125(3) 0.0443(13) 0.0311(13) -0.0101(9) -0.0220(15) 0.0175(15)
N4 0.122(6) 0.056(3) 0.033(3) -0.004(2) -0.011(3) 0.017(4)
N5 0.122(6) 0.036(3) 0.038(3) -0.007(2) -0.016(3) 0.015(3)
N6 0.137(7) 0.046(3) 0.040(3) 0.005(3) -0.017(4) -0.004(4)
N7 0.131(7) 0.052(4) 0.052(4) 0.002(3) -0.005(4) 0.030(4)
C19 0.153(10) 0.048(4) 0.056(4) -0.013(4) -0.016(5) 0.029(5)
C20 0.164(11) 0.052(5) 0.064(5) 0.005(4) -0.006(6) 0.003(6)
C21 0.139(9) 0.045(4) 0.045(4) -0.022(3) -0.024(5) 0.013(4)
C22 0.132(9) 0.064(5) 0.035(3) -0.011(3) -0.026(4) 0.022(5)
C23 0.146(11) 0.074(6) 0.073(6) 0.000(5) -0.008(6) 0.008(6)
C24 0.132(9) 0.075(6) 0.051(5) -0.008(4) -0.020(5) 0.020(6)
C25 0.154(11) 0.080(7) 0.083(7) 0.005(5) -0.015(7) 0.053(7)
C26 0.113(9) 0.102(8) 0.068(6) 0.009(5) 0.021(6) 0.037(7)
Si1 0.087(3) 0.028(4) 0.0443(13) -0.001(2) -0.0030(13) 0.010(2)
N1 0.091(6) 0.025(5) 0.033(12) -0.012(6) -0.009(6) 0.014(3)
C1 0.081(9) 0.052(7) 0.047(9) -0.001(7) 0.011(8) 0.026(6)
Si2 0.082(3) 0.0309(12) 0.038(2) 0.0031(16) -0.0092(19) 0.0072(15)
C2 0.073(16) 0.065(15) 0.076(10) -0.032(11) -0.016(8) 0.015(9)
C29 0.142(15) 0.047(9) 0.052(5) -0.009(10) -0.002(12) 0.001(10)
C28 0.151(9) 0.059(10) 0.047(4) -0.009(4) -0.007(5) 0.015(6)
C27 0.135(10) 0.045(5) 0.042(6) -0.001(5) 0.029(7) 0.024(7)
Si3 0.0802(15) 0.035(3) 0.0304(9) -0.0076(13) 0.0057(8) -0.0038(16)
C30 0.108(18) 0.088(7) 0.043(14) 0.020(8) -0.005(11) 0.009(11)
Si4 0.0834(18) 0.061(5) 0.044(2) -0.021(3) 0.0041(11) -0.008(2)
C4 0.086(14) 0.041(16) 0.070(6) 0.001(10) -0.020(8) 0.002(5)
Si5 0.0856(16) 0.036(3) 0.0269(13) -0.002(2) -0.0063(10) -0.005(2)
C5 0.091(10) 0.056(7) 0.084(9) -0.020(5) -0.013(8) 0.032(7)
Si6 0.0780(14) 0.0353(18) 0.030(2) -0.0052(17) -0.0160(13) 0.0049(10)
C6 0.134(14) 0.056(7) 0.063(7) 0.029(6) -0.044(9) -0.013(7)
C7 0.073(8) 0.075(7) 0.054(6) -0.002(5) 0.013(5) 0.007(6)
C8 0.089(9) 0.043(6) 0.037(5) 0.007(4) -0.012(5) -0.011(5)
C9 0.094(10) 0.037(4) 0.059(7) -0.022(5) 0.004(5) -0.001(5)
C10 0.094(11) 0.062(5) 0.048(5) -0.003(4) -0.019(4) 0.019(7)
C11 0.088(9) 0.065(7) 0.052(6) 0.013(6) 0.002(6) 0.008(7)
C12 0.098(10) 0.044(6) 0.073(7) -0.006(5) 0.013(7) 0.015(6)
C13 0.109(10) 0.066(6) 0.031(11) 0.010(10) 0.008(11) -0.009(6)
C14 0.089(8) 0.041(8) 0.055(11) -0.005(6) -0.019(8) 0.009(7)
C15 0.076(8) 0.076(7) 0.036(5) -0.009(5) -0.003(5) 0.001(7)
C16 0.071(8) 0.058(10) 0.083(13) -0.004(7) -0.016(9) 0.008(7)
C17 0.097(16) 0.030(7) 0.071(16) -0.005(8) -0.012(11) 0.006(8)
C18 0.089(16) 0.051(11) 0.031(4) 0.013(6) -0.022(7) -0.009(7)
Si6A 0.0780(14) 0.0353(18) 0.030(2) -0.0052(17) -0.0160(13) 0.0049(10)
Si1A 0.087(3) 0.028(4) 0.0443(13) -0.001(2) -0.0030(13) 0.010(2)
N1A 0.091(6) 0.025(5) 0.033(12) -0.012(6) -0.009(6) 0.014(3)
Si2A 0.082(3) 0.0309(12) 0.038(2) 0.0031(16) -0.0092(19) 0.0072(15)
C1A 0.081(9) 0.052(7) 0.047(9) -0.001(7) 0.011(8) 0.026(6)
C2A 0.073(16) 0.065(15) 0.076(10) -0.032(11) -0.016(8) 0.015(9)
C29A 0.142(15) 0.047(9) 0.052(5) -0.009(10) -0.002(12) 0.001(10)
C28A 0.151(9) 0.059(10) 0.047(4) -0.009(4) -0.007(5) 0.015(6)
C27A 0.135(10) 0.045(5) 0.042(6) -0.001(5) 0.029(7) 0.024(7)
Si3A 0.0802(15) 0.035(3) 0.0304(9) -0.0076(13) 0.0057(8) -0.0038(16)
C30A 0.108(18) 0.088(7) 0.043(14) 0.020(8) -0.005(11) 0.009(11)
Si4A 0.0834(18) 0.061(5) 0.044(2) -0.021(3) 0.0041(11) -0.008(2)
C4A 0.086(14) 0.041(16) 0.070(6) 0.001(10) -0.020(8) 0.002(5)
Si5A 0.0856(16) 0.036(3) 0.0269(13) -0.002(2) -0.0063(10) -0.005(2)
C5A 0.091(10) 0.056(7) 0.084(9) -0.020(5) -0.013(8) 0.032(7)
C6A 0.134(14) 0.056(7) 0.063(7) 0.029(6) -0.044(9) -0.013(7)
C7A 0.073(8) 0.075(7) 0.054(6) -0.002(5) 0.013(5) 0.007(6)
C8A 0.089(9) 0.043(6) 0.037(5) 0.007(4) -0.012(5) -0.011(5)
C9A 0.094(10) 0.037(4) 0.059(7) -0.022(5) 0.004(5) -0.001(5)
C10A 0.094(11) 0.062(5) 0.048(5) -0.003(4) -0.019(4) 0.019(7)
C11A 0.088(9) 0.065(7) 0.052(6) 0.013(6) 0.002(6) 0.008(7)
C12A 0.098(10) 0.044(6) 0.073(7) -0.006(5) 0.013(7) 0.015(6)
C13A 0.109(10) 0.066(6) 0.031(11) 0.010(10) 0.008(11) -0.009(6)
C14A 0.089(8) 0.041(8) 0.055(11) -0.005(6) -0.019(8) 0.009(7)
C15A 0.076(8) 0.076(7) 0.036(5) -0.009(5) -0.003(5) 0.001(7)
C16A 0.071(8) 0.058(10) 0.083(13) -0.004(7) -0.016(9) 0.008(7)
C17A 0.097(16) 0.030(7) 0.071(16) -0.005(8) -0.012(11) 0.006(8)
C18A 0.089(16) 0.051(11) 0.031(4) 0.013(6) -0.022(7) -0.009(7)

loop_
_atom_type_symbol
_atom_type_description
_atom_type_scat_dispersion_real
_atom_type_scat_dispersion_imag
_atom_type_scat_source
C C 0.0181 0.0091 'International Tables Vol C Tables 4.2.6.8 and 6.1.1.4'
H H 0.0000 0.0000 'International Tables Vol C Tables 4.2.6.8 and 6.1.1.4'
N N 0.0311 0.0180 'International Tables Vol C Tables 4.2.6.8 and 6.1.1.4'
Br Br -0.6763 1.2805 'International Tables Vol C Tables 4.2.6.8 and 6.1.1.4'
Na Na 0.1353 0.1239 'International Tables Vol C Tables 4.2.6.8 and 6.1.1.4'
Si Si 0.2541 0.3302 'International Tables Vol C Tables 4.2.6.8 and 6.1.1.4'

loop_
_geom_angle_atom_site_label_1
_geom_angle_atom_site_label_2
_geom_angle_atom_site_label_3
_geom_angle
Na3 Br1 Na1 137.36(8)
Na3 Br1 Na4 69.34(7)
Na1 Br1 Na4 150.07(8)
Na3 Br1 Na2 69.50(8)
Na1 Br1 Na2 70.86(7)
Na4 Br1 Na2 138.43(8)
N1 Na1 N7 135.8(7)
N1 Na1 N6 134.8(5)
N7 Na1 N6 76.2(3)
N7 Na1 N1A 138.6(7)
N6 Na1 N1A 134.4(7)
N1 Na1 Br1 101.0(9)
N7 Na1 Br1 98.62(18)
N6 Na1 Br1 104.05(17)
N1A Na1 Br1 98.5(12)
N1 Na1 C27 164.5(9)
N7 Na1 C27 30.1(3)
N6 Na1 C27 50.4(4)
Br1 Na1 C27 90.0(3)
N1 Na1 Si2 30.0(4)
N7 Na1 Si2 147.4(2)
N6 Na1 Si2 104.9(2)
Br1 Na1 Si2 112.29(13)
C27 Na1 Si2 151.5(4)
N1 Na1 Si1 29.1(5)
N7 Na1 Si1 106.9(3)
N6 Na1 Si1 146.9(3)
Br1 Na1 Si1 107.87(18)
C27 Na1 Si1 136.7(4)
Si2 Na1 Si1 54.7(3)
N7 Na1 Si1A 109.3(4)
N6 Na1 Si1A 145.4(3)
N1A Na1 Si1A 29.3(6)
Br1 Na1 Si1A 108.6(2)
N1 Na1 Na2 46.0(9)
N7 Na1 Na2 135.38(19)
N6 Na1 Na2 139.7(2)
N1A Na1 Na2 43.5(11)
Br1 Na1 Na2 55.03(7)
C27 Na1 Na2 143.6(4)
Si2 Na1 Na2 63.42(10)
Si1 Na1 Na2 59.87(17)
Si1A Na1 Na2 59.3(2)
N7 Na1 Si2A 156.7(2)
N6 Na1 Si2A 108.7(2)
N1A Na1 Si2A 26.8(4)
Br1 Na1 Si2A 102.08(14)
Si1A Na1 Si2A 53.6(4)
Na2 Na1 Si2A 54.30(11)
N1A Na2 N2 158.4(12)
N2 Na2 N1 164.3(8)
N1A Na2 Br1 102.7(12)
N2 Na2 Br1 98.74(17)
N1 Na2 Br1 96.4(7)
N1A Na2 Si2A 31.8(4)
N2 Na2 Si2A 138.1(2)
Br1 Na2 Si2A 110.68(14)
N1A Na2 Si4A 139.6(8)
N2 Na2 Si4A 31.4(3)
Br1 Na2 Si4A 105.1(4)
Si2A Na2 Si4A 109.5(3)
N1A Na2 Na3 153.9(10)
N2 Na2 Na3 45.67(15)
N1 Na2 Na3 147.3(6)
Br1 Na2 Na3 54.59(7)
Si2A Na2 Na3 158.45(18)
Si4A Na2 Na3 65.4(3)
N2 Na2 Si1 139.7(4)
N1 Na2 Si1 29.3(3)
Br1 Na2 Si1 105.7(4)
Na3 Na2 Si1 135.5(3)
N1A Na2 Si1A 28.2(5)
N2 Na2 Si1A 139.3(6)
Br1 Na2 Si1A 108.5(5)
Si2A Na2 Si1A 57.1(4)
Si4A Na2 Si1A 146.3(6)
Na3 Na2 Si1A 138.5(4)
N2 Na2 Si4 29.0(3)
N1 Na2 Si4 149.4(4)
Br1 Na2 Si4 100.8(2)
Na3 Na2 Si4 60.76(18)
Si1 Na2 Si4 153.3(4)
N1A Na2 Na1 48.7(12)
N2 Na2 Na1 152.65(19)
N1 Na2 Na1 42.3(7)
Br1 Na2 Na1 54.11(7)
Si2A Na2 Na1 65.06(13)
Si4A Na2 Na1 147.6(4)
Na3 Na2 Na1 107.15(10)
Si1 Na2 Na1 58.3(4)
Si1A Na2 Na1 60.1(5)
Si4 Na2 Na1 145.8(3)
N2 Na2 Si3 27.5(2)
N1 Na2 Si3 139.7(7)
Br1 Na2 Si3 112.18(19)
Na3 Na2 Si3 58.80(18)
Si1 Na2 Si3 112.3(4)
Si4 Na2 Si3 53.0(3)
Na1 Na2 Si3 151.6(2)
Si4A N2 Si3A 125.1(10)
Si3 N2 Si4 123.9(8)
Si4A N2 Na2 101.9(7)
Si3 N2 Na2 112.4(5)
Si3A N2 Na2 116.3(6)
Si4 N2 Na2 109.0(6)
Si4A N2 Na3 118.5(7)
Si3 N2 Na3 107.0(5)
Si3A N2 Na3 101.0(6)
Si4 N2 Na3 109.9(5)
Na2 N2 Na3 88.9(2)
N2 Na3 N3 160.9(2)
N2 Na3 Br1 99.80(17)
N3 Na3 Br1 99.32(15)
N2 Na3 Si3A 31.9(3)
N3 Na3 Si3A 134.0(3)
Br1 Na3 Si3A 119.1(3)
N2 Na3 Si6 134.4(3)
N3 Na3 Si6 30.2(3)
Br1 Na3 Si6 118.5(3)
N2 Na3 Si5 147.2(2)
N3 Na3 Si5 29.37(17)
Br1 Na3 Si5 96.30(16)
Si6 Na3 Si5 55.8(3)
N2 Na3 Si3 29.4(2)
N3 Na3 Si3 136.9(2)
Br1 Na3 Si3 116.34(19)
Si6 Na3 Si3 125.2(4)
Si5 Na3 Si3 118.0(2)
N2 Na3 Na4 150.35(19)
N3 Na3 Na4 46.63(13)
Br1 Na3 Na4 55.76(7)
Si3A Na3 Na4 170.9(3)
Si6 Na3 Na4 63.1(3)
Si5 Na3 Na4 60.12(15)
Si3 Na3 Na4 169.8(2)
N2 Na3 Si6A 136.0(4)
N3 Na3 Si6A 29.2(4)
Br1 Na3 Si6A 116.4(4)
Si3A Na3 Si6A 124.6(5)
Na4 Na3 Si6A 61.0(4)
N2 Na3 Na2 45.43(16)
N3 Na3 Na2 153.04(18)
Br1 Na3 Na2 55.91(7)
Si3A Na3 Na2 64.7(3)
Si6 Na3 Na2 167.4(3)
Si5 Na3 Na2 133.00(17)
Si3 Na3 Na2 61.74(18)
Na4 Na3 Na2 111.44(10)
Si6A Na3 Na2 166.0(4)
N2 Na3 Si4 28.6(3)
N3 Na3 Si4 143.9(3)
Br1 Na3 Si4 101.2(3)
Si6 Na3 Si4 113.9(3)
Si5 Na3 Si4 162.5(3)
Si3 Na3 Si4 53.7(3)
Na4 Na3 Si4 131.2(3)
Na2 Na3 Si4 60.00(19)
N2 Na3 Si4A 25.1(3)
N3 Na3 Si4A 148.6(3)
Br1 Na3 Si4A 98.2(4)
Si3A Na3 Si4A 53.4(4)
Na4 Na3 Si4A 132.3(4)
Si6A Na3 Si4A 119.5(4)
Na2 Na3 Si4A 55.4(3)
Si1 C3 H3A 109.5
Si1 C3 H3B 109.5
H3A C3 H3B 109.5
Si1 C3 H3C 109.5
H3A C3 H3C 109.5
H3B C3 H3C 109.5
Si5 N3 Si6 130.2(7)
Si6A N3 Si5A 119.1(9)
Si5 N3 Na3 106.7(3)
Si6A N3 Na3 107.4(9)
Si6 N3 Na3 104.8(7)
Si5A N3 Na3 120.0(4)
Si5 N3 Na4 106.4(4)
Si6A N3 Na4 108.8(8)
Si6 N3 Na4 112.7(6)
Si5A N3 Na4 109.4(5)
Na3 N3 Na4 87.22(19)
N3 Na4 N5 131.4(2)
N3 Na4 N4 134.6(3)
N5 Na4 N4 76.8(3)
N3 Na4 Br1 98.05(15)
N5 Na4 Br1 113.33(18)
N4 Na4 Br1 99.89(17)
N3 Na4 Na3 46.15(15)
N5 Na4 Na3 158.6(3)
N4 Na4 Na3 120.7(2)
Br1 Na4 Na3 54.90(6)
N3 Na4 Si5 29.30(19)
N5 Na4 Si5 108.3(2)
N4 Na4 Si5 160.2(2)
Br1 Na4 Si5 95.47(12)
Na3 Na4 Si5 59.77(14)
N3 Na4 Si6A 28.5(4)
N5 Na4 Si6A 130.8(5)
N4 Na4 Si6A 106.7(4)
Br1 Na4 Si6A 114.1(5)
Na3 Na4 Si6A 59.6(5)
N3 Na4 Si5A 28.6(2)
N5 Na4 Si5A 105.7(3)
N4 Na4 Si5A 154.2(3)
Br1 Na4 Si5A 102.41(16)
Na3 Na4 Si5A 64.49(18)
Si6A Na4 Si5A 51.7(4)
N3 Na4 Si6 27.1(3)
N5 Na4 Si6 132.3(4)
N4 Na4 Si6 107.9(3)
Br1 Na4 Si6 112.4(3)
Na3 Na4 Si6 57.9(3)
Si5 Na4 Si6 54.1(3)
C23 N4 C24 110.1(9)
C23 N4 C22 110.4(7)
C24 N4 C22 108.1(6)
C23 N4 Na4 116.5(6)
C24 N4 Na4 109.8(6)
C22 N4 Na4 101.4(6)
C20 N5 C19 108.8(9)
C20 N5 C21 110.0(7)
C19 N5 C21 108.9(6)
C20 N5 Na4 109.3(5)
C19 N5 Na4 115.4(5)
C21 N5 Na4 104.3(5)
C30 N6 C28 99.1(17)
C30A N6 C28A 119(3)
C30A N6 C29A 112(4)
C28A N6 C29A 96(3)
C30 N6 C29 107(3)
C28 N6 C29 123(2)
C30 N6 Na1 121(2)
C28 N6 Na1 104.4(15)
C30A N6 Na1 117(3)
C28A N6 Na1 106(2)
C29A N6 Na1 103(2)
C29 N6 Na1 104.4(15)
C26 N7 C25 108.0(10)
C26 N7 C27A 98.8(12)
C25 N7 C27A 110.3(14)
C26 N7 C27 118.2(9)
C25 N7 C27 108.9(10)
C26 N7 Na1 115.4(5)
C25 N7 Na1 112.6(7)
C27A N7 Na1 110.9(12)
C27 N7 Na1 93.2(8)
N5 C19 H19A 109.5
N5 C19 H19B 109.5
H19A C19 H19B 109.5
N5 C19 H19C 109.5
H19A C19 H19C 109.5
H19B C19 H19C 109.5
N5 C20 H20A 109.5
N5 C20 H20B 109.5
H20A C20 H20B 109.5
N5 C20 H20C 109.5
H20A C20 H20C 109.5
H20B C20 H20C 109.5
N5 C21 C22 114.4(6)
N5 C21 H21A 108.7
C22 C21 H21A 108.7
N5 C21 H21B 108.7
C22 C21 H21B 108.7
H21A C21 H21B 107.6
N4 C22 C21 114.4(6)
N4 C22 H22A 108.7
C21 C22 H22A 108.7
N4 C22 H22B 108.7
C21 C22 H22B 108.7
H22A C22 H22B 107.6
N4 C23 H23A 109.5
N4 C23 H23B 109.5
H23A C23 H23B 109.5
N4 C23 H23C 109.5
H23A C23 H23C 109.5
H23B C23 H23C 109.5
N4 C24 H24A 109.5
N4 C24 H24B 109.5
H24A C24 H24B 109.5
N4 C24 H24C 109.5
H24A C24 H24C 109.5
H24B C24 H24C 109.5
N7 C25 H25A 109.5
N7 C25 H25B 109.5
H25A C25 H25B 109.5
N7 C25 H25C 109.5
H25A C25 H25C 109.5
H25B C25 H25C 109.5
N7 C26 H26A 109.5
N7 C26 H26B 109.5
H26A C26 H26B 109.5
N7 C26 H26C 109.5
H26A C26 H26C 109.5
H26B C26 H26C 109.5
N1 Si1 C3 111.7(19)
N1 Si1 C2 118.5(17)
C3 Si1 C2 106.3(17)
N1 Si1 C1 109.7(11)
C3 Si1 C1 101.5(9)
C2 Si1 C1 107.8(11)
N1 Si1 Na1 41.0(10)
C3 Si1 Na1 94.6(9)
C2 Si1 Na1 156.5(14)
C1 Si1 Na1 77.6(9)
N1 Si1 Na2 44.9(11)
C3 Si1 Na2 154.8(13)
C2 Si1 Na2 95.6(12)
C1 Si1 Na2 83.0(7)
Na1 Si1 Na2 61.8(4)
Si1 N1 Si2 123.5(17)
Si1 N1 Na1 109.9(14)
Si2 N1 Na1 107.9(14)
Si1 N1 Na2 105.8(14)
Si2 N1 Na2 113.5(15)
Na1 N1 Na2 91.7(10)
Si1 C1 H1A 109.5
Si1 C1 H1B 109.5
H1A C1 H1B 109.5
Si1 C1 H1C 109.5
H1A C1 H1C 109.5
H1B C1 H1C 109.5
N1 Si2 C6 116.8(15)
N1 Si2 C5 115.7(13)
C6 Si2 C5 105.6(8)
N1 Si2 C4 106(3)
C6 Si2 C4 108(2)
C5 Si2 C4 104(2)
N1 Si2 Na1 42.1(11)
C6 Si2 Na1 94.5(6)
C5 Si2 Na1 156.4(5)
C4 Si2 Na1 80(2)
N1 Si2 Na2 39.9(12)
C6 Si2 Na2 153.9(7)
C5 Si2 Na2 97.8(5)
C4 Si2 Na2 77(3)
Na1 Si2 Na2 60.34(9)
Si1 C2 H2A 109.5
Si1 C2 H2B 109.5
H2A C2 H2B 109.5
Si1 C2 H2C 109.5
H2A C2 H2C 109.5
H2B C2 H2C 109.5
N6 C29 H29A 109.5
N6 C29 H29B 109.5
H29A C29 H29B 109.5
N6 C29 H29C 109.5
H29A C29 H29C 109.5
H29B C29 H29C 109.5
N6 C28 C27 104.1(15)
N6 C28 H28A 110.9
C27 C28 H28A 110.9
N6 C28 H28B 110.9
C27 C28 H28B 110.9
H28A C28 H28B 109.0
N7 C27 C28 111(2)
N7 C27 Na1 56.7(6)
C28 C27 Na1 83.9(15)
N7 C27 H27A 109.5
C28 C27 H27A 109.5
Na1 C27 H27A 164.4
N7 C27 H27B 109.5
C28 C27 H27B 109.5
Na1 C27 H27B 73.4
H27A C27 H27B 108.1
N2 Si3 C7 110.7(7)
N2 Si3 C8 107.1(7)
C7 Si3 C8 107.3(9)
N2 Si3 C9 117.3(8)
C7 Si3 C9 107.0(8)
C8 Si3 C9 107.2(8)
N2 Si3 Na3 43.5(3)
C7 Si3 Na3 87.9(6)
C8 Si3 Na3 79.7(5)
C9 Si3 Na3 160.2(7)
N2 Si3 Na2 40.1(3)
C7 Si3 Na2 76.4(6)
C8 Si3 Na2 139.1(6)
C9 Si3 Na2 110.5(6)
Na3 Si3 Na2 59.46(16)
N6 C30 H30A 109.5
N6 C30 H30B 109.5
H30A C30 H30B 109.5
N6 C30 H30C 109.5
H30A C30 H30C 109.5
H30B C30 H30C 109.5
N2 Si4 C12 111.8(9)
N2 Si4 C10 111(3)
C12 Si4 C10 118(3)
N2 Si4 C11 112.1(8)
C12 Si4 C11 101.8(9)
C10 Si4 C11 101(3)
N2 Si4 Na2 41.9(4)
C12 Si4 Na2 105.8(7)
C10 Si4 Na2 80(3)
C11 Si4 Na2 148.1(6)
N2 Si4 Na3 41.5(3)
C12 Si4 Na3 153.0(8)
C10 Si4 Na3 84(3)
C11 Si4 Na3 89.1(6)
Na2 Si4 Na3 59.24(18)
Si2 C4 H4A 109.5
Si2 C4 H4B 109.5
H4A C4 H4B 109.5
Si2 C4 H4C 109.5
H4A C4 H4C 109.5
H4B C4 H4C 109.5
N3 Si5 C15 114.6(7)
N3 Si5 C14 110.1(8)
C15 Si5 C14 106.5(7)
N3 Si5 C13 113.3(10)
C15 Si5 C13 106.5(8)
C14 Si5 C13 105.1(12)
N3 Si5 Na3 43.9(2)
C15 Si5 Na3 87.1(5)
C14 Si5 Na3 153.9(8)
C13 Si5 Na3 91.7(10)
N3 Si5 Na4 44.3(2)
C15 Si5 Na4 147.0(5)
C14 Si5 Na4 105.4(5)
C13 Si5 Na4 72.9(8)
Na3 Si5 Na4 60.10(13)
Si2 C5 H5A 109.5
Si2 C5 H5B 109.5
H5A C5 H5B 109.5
Si2 C5 H5C 109.5
H5A C5 H5C 109.5
H5B C5 H5C 109.5
N3 Si6 C17 110.3(15)
N3 Si6 C16 110.0(11)
C17 Si6 C16 105.7(13)
N3 Si6 C18 114.5(12)
C17 Si6 C18 109.8(11)
C16 Si6 C18 106.1(10)
N3 Si6 Na3 45.0(5)
C17 Si6 Na3 143.4(10)
C16 Si6 Na3 70.9(8)
C18 Si6 Na3 105.9(9)
N3 Si6 Na4 40.2(4)
C17 Si6 Na4 84.8(10)
C16 Si6 Na4 88.8(8)
C18 Si6 Na4 154.7(10)
Na3 Si6 Na4 59.0(2)
Si2 C6 H6A 109.5
Si2 C6 H6B 109.5
H6A C6 H6B 109.5
Si2 C6 H6C 109.5
H6A C6 H6C 109.5
H6B C6 H6C 109.5
Si3 C7 H7A 109.5
Si3 C7 H7B 109.5
H7A C7 H7B 109.5
Si3 C7 H7C 109.5
H7A C7 H7C 109.5
H7B C7 H7C 109.5
Si3 C8 H8A 109.5
Si3 C8 H8B 109.5
H8A C8 H8B 109.5
Si3 C8 H8C 109.5
H8A C8 H8C 109.5
H8B C8 H8C 109.5
Si3 C9 H9A 109.5
Si3 C9 H9B 109.5
H9A C9 H9B 109.5
Si3 C9 H9C 109.5
H9A C9 H9C 109.5
H9B C9 H9C 109.5
Si4 C10 H10A 109.5
Si4 C10 H10B 109.5
H10A C10 H10B 109.5
Si4 C10 H10C 109.5
H10A C10 H10C 109.5
H10B C10 H10C 109.5
Si4 C11 H11A 109.5
Si4 C11 H11B 109.5
H11A C11 H11B 109.5
Si4 C11 H11C 109.5
H11A C11 H11C 109.5
H11B C11 H11C 109.5
Si4 C12 H12A 109.5
Si4 C12 H12B 109.5
H12A C12 H12B 109.5
Si4 C12 H12C 109.5
H12A C12 H12C 109.5
H12B C12 H12C 109.5
Si5 C13 H13A 109.5
Si5 C13 H13B 109.5
H13A C13 H13B 109.5
Si5 C13 H13C 109.5
H13A C13 H13C 109.5
H13B C13 H13C 109.5
Si5 C14 H14A 109.5
Si5 C14 H14B 109.5
H14A C14 H14B 109.5
Si5 C14 H14C 109.5
H14A C14 H14C 109.5
H14B C14 H14C 109.5
Si5 C15 H15A 109.5
Si5 C15 H15B 109.5
H15A C15 H15B 109.5
Si5 C15 H15C 109.5
H15A C15 H15C 109.5
H15B C15 H15C 109.5
Si6 C16 H16A 109.5
Si6 C16 H16B 109.5
H16A C16 H16B 109.5
Si6 C16 H16C 109.5
H16A C16 H16C 109.5
H16B C16 H16C 109.5
Si6 C17 H17A 109.5
Si6 C17 H17B 109.5
H17A C17 H17B 109.5
Si6 C17 H17C 109.5
H17A C17 H17C 109.5
H17B C17 H17C 109.5
Si6 C18 H18A 109.5
Si6 C18 H18B 109.5
H18A C18 H18B 109.5
Si6 C18 H18C 109.5
H18A C18 H18C 109.5
H18B C18 H18C 109.5
N3 Si6A C16A 108.7(15)
N3 Si6A C17A 120(2)
C16A Si6A C17A 104.0(18)
N3 Si6A C18A 112.5(17)
C16A Si6A C18A 103.9(15)
C17A Si6A C18A 106.3(17)
N3 Si6A Na3 43.4(6)
C16A Si6A Na3 77.9(11)
C17A Si6A Na3 160.5(17)
C18A Si6A Na3 91.9(12)
N3 Si6A Na4 42.6(5)
C16A Si6A Na4 77.9(12)
C17A Si6A Na4 101.6(15)
C18A Si6A Na4 150.5(14)
Na3 Si6A Na4 59.4(3)
N1A Si1A C2A 110(3)
N1A Si1A C1A 109.3(15)
C2A Si1A C1A 105.5(15)
N1A Si1A C3 119(3)
C2A Si1A C3 104(2)
C1A Si1A C3 108.8(13)
N1A Si1A Na2 40.6(16)
C2A Si1A Na2 102.0(19)
C1A Si1A Na2 73.5(10)
C3 Si1A Na2 151.7(17)
N1A Si1A Na1 47.2(16)
C2A Si1A Na1 157(2)
C1A Si1A Na1 85.1(13)
C3 Si1A Na1 91.3(12)
Na2 Si1A Na1 60.6(5)
Si1A N1A Si2A 133(2)
Si1A N1A Na2 111.2(19)
Si2A N1A Na2 102(2)
Si1A N1A Na1 103(2)
Si2A N1A Na1 111(2)
Na2 N1A Na1 87.9(13)
N1A Si2A C6A 111(2)
N1A Si2A C4A 113(4)
C6A Si2A C4A 108(4)
N1A Si2A C5A 114(2)
C6A Si2A C5A 102.9(12)
C4A Si2A C5A 107(3)
N1A Si2A Na2 46.3(17)
C6A Si2A Na2 157.7(10)
C4A Si2A Na2 86(4)
C5A Si2A Na2 88.1(7)
N1A Si2A Na1 42.5(17)
C6A Si2A Na1 105.7(10)
C4A Si2A Na1 76(3)
C5A Si2A Na1 148.6(7)
Na2 Si2A Na1 60.64(13)
Si1A C1A H1AA 109.5
Si1A C1A H1AB 109.5
H1AA C1A H1AB 109.5
Si1A C1A H1AC 109.5
H1AA C1A H1AC 109.5
H1AB C1A H1AC 109.5
Si1A C2A H2AA 109.5
Si1A C2A H2AB 109.5
H2AA C2A H2AB 109.5
Si1A C2A H2AC 109.5
H2AA C2A H2AC 109.5
H2AB C2A H2AC 109.5
N6 C29A H29D 109.5
N6 C29A H29E 109.5
H29D C29A H29E 109.5
N6 C29A H29F 109.5
H29D C29A H29F 109.5
H29E C29A H29F 109.5
N6 C28A C27A 126(3)
N6 C28A H28E 105.7
C27A C28A H28E 105.7
N6 C28A H28F 105.7
C27A C28A H28F 105.7
H28E C28A H28F 106.2
N7 C27A C28A 113(3)
N7 C27A H27E 109.0
C28A C27A H27E 109.0
N7 C27A H27F 109.0
C28A C27A H27F 109.0
H27E C27A H27F 107.8
N2 Si3A C9A 108.4(10)
N2 Si3A C7A 114.1(10)
C9A Si3A C7A 104.5(12)
N2 Si3A C8A 120.1(10)
C9A Si3A C8A 106.1(10)
C7A Si3A C8A 102.3(11)
N2 Si3A Na3 47.2(4)
C9A Si3A Na3 142.8(8)
C7A Si3A Na3 72.7(8)
C8A Si3A Na3 110.7(8)
N2 Si3A Na2 37.6(4)
C9A Si3A Na2 84.2(7)
C7A Si3A Na2 94.3(8)
C8A Si3A Na2 157.4(8)
Na3 Si3A Na2 59.6(2)
N6 C30A H30D 109.5
N6 C30A H30E 109.5
H30D C30A H30E 109.5
N6 C30A H30F 109.5
H30D C30A H30F 109.5
H30E C30A H30F 109.5
N2 Si4A C10A 107(4)
N2 Si4A C12A 119.3(12)
C10A Si4A C12A 104(3)
N2 Si4A C11A 112.9(13)
C10A Si4A C11A 107(4)
C12A Si4A C11A 105.7(12)
N2 Si4A Na2 46.7(5)
C10A Si4A Na2 83(4)
C12A Si4A Na2 89.1(9)
C11A Si4A Na2 159.6(10)
N2 Si4A Na3 36.4(4)
C10A Si4A Na3 76(4)
C12A Si4A Na3 148.1(10)
C11A Si4A Na3 104.5(9)
Na2 Si4A Na3 59.2(2)
Si2A C4A H4AA 109.5
Si2A C4A H4AB 109.5
H4AA C4A H4AB 109.5
Si2A C4A H4AC 109.5
H4AA C4A H4AC 109.5
H4AB C4A H4AC 109.5
N3 Si5A C13A 105.7(14)
N3 Si5A C14A 119.9(11)
C13A Si5A C14A 105.0(18)
N3 Si5A C15A 115.2(9)
C13A Si5A C15A 107.2(11)
C14A Si5A C15A 102.9(10)
N3 Si5A Na4 42.0(3)
C13A Si5A Na4 78.5(11)
C14A Si5A Na4 98.0(8)
C15A Si5A Na4 155.8(8)
Si2A C5A H5AA 109.5
Si2A C5A H5AB 109.5
H5AA C5A H5AB 109.5
Si2A C5A H5AC 109.5
H5AA C5A H5AC 109.5
H5AB C5A H5AC 109.5
Si2A C6A H6AA 109.5
Si2A C6A H6AB 109.5
H6AA C6A H6AB 109.5
Si2A C6A H6AC 109.5
H6AA C6A H6AC 109.5
H6AB C6A H6AC 109.5
Si3A C7A H7AA 109.5
Si3A C7A H7AB 109.5
H7AA C7A H7AB 109.5
Si3A C7A H7AC 109.5
H7AA C7A H7AC 109.5
H7AB C7A H7AC 109.5
Si3A C8A H8AA 109.5
Si3A C8A H8AB 109.5
H8AA C8A H8AB 109.5
Si3A C8A H8AC 109.5
H8AA C8A H8AC 109.5
H8AB C8A H8AC 109.5
Si3A C9A H9AA 109.5
Si3A C9A H9AB 109.5
H9AA C9A H9AB 109.5
Si3A C9A H9AC 109.5
H9AA C9A H9AC 109.5
H9AB C9A H9AC 109.5
Si4A C10A H10D 109.5
Si4A C10A H10E 109.5
H10D C10A H10E 109.5
Si4A C10A H10F 109.5
H10D C10A H10F 109.5
H10E C10A H10F 109.5
Si4A C11A H11D 109.5
Si4A C11A H11E 109.5
H11D C11A H11E 109.5
Si4A C11A H11F 109.5
H11D C11A H11F 109.5
H11E C11A H11F 109.5
Si4A C12A H12D 109.5
Si4A C12A H12E 109.5
H12D C12A H12E 109.5
Si4A C12A H12F 109.5
H12D C12A H12F 109.5
H12E C12A H12F 109.5
Si5A C13A H13D 109.5
Si5A C13A H13E 109.5
H13D C13A H13E 109.5
Si5A C13A H13F 109.5
H13D C13A H13F 109.5
H13E C13A H13F 109.5
Si5A C14A H14D 109.5
Si5A C14A H14E 109.5
H14D C14A H14E 109.5
Si5A C14A H14F 109.5
H14D C14A H14F 109.5
H14E C14A H14F 109.5
Si5A C15A H15D 109.5
Si5A C15A H15E 109.5
H15D C15A H15E 109.5
Si5A C15A H15F 109.5
H15D C15A H15F 109.5
H15E C15A H15F 109.5
Si6A C16A H16D 109.5
Si6A C16A H16E 109.5
H16D C16A H16E 109.5
Si6A C16A H16F 109.5
H16D C16A H16F 109.5
H16E C16A H16F 109.5
Si6A C17A H17D 109.5
Si6A C17A H17E 109.5
H17D C17A H17E 109.5
Si6A C17A H17F 109.5
H17D C17A H17F 109.5
H17E C17A H17F 109.5
Si6A C18A H18D 109.5
Si6A C18A H18E 109.5
H18D C18A H18E 109.5
Si6A C18A H18F 109.5
H18D C18A H18F 109.5
H18E C18A H18F 109.5

loop_
_geom_bond_atom_site_label_1
_geom_bond_atom_site_label_2
_geom_bond_distance
Br1 Na3 2.877(3)
Br1 Na1 2.890(3)
Br1 Na4 2.907(3)
Br1 Na2 2.924(3)
Na1 N1 2.27(3)
Na1 N7 2.492(9)
Na1 N6 2.497(7)
Na1 N1A 2.53(5)
Na1 C27 2.976(16)
Na1 Si2 3.224(5)
Na1 Si1 3.25(3)
Na1 Si1A 3.35(4)
Na1 Na2 3.370(3)
Na1 Si2A 3.506(7)
Na2 N1A 2.32(5)
Na2 N2 2.356(7)
Na2 N1 2.42(4)
Na2 Si2A 3.140(6)
Na2 Si4A 3.167(15)
Na2 Na3 3.307(4)
Na2 Si1 3.307(14)
Na2 Si1A 3.33(2)
Na2 Si4 3.332(11)
Na2 Si3 3.382(9)
N2 Si4A 1.687(12)
N2 Si3 1.688(9)
N2 Si3A 1.703(11)
N2 Si4 1.710(10)
N2 Na3 2.366(6)
Na3 N3 2.376(6)
Na3 Si3A 3.167(13)
Na3 Si6 3.250(15)
Na3 Si5 3.279(7)
Na3 Si3 3.284(9)
Na3 Na4 3.290(3)
Na3 Si6A 3.30(2)
Na3 Si4 3.358(10)
Na3 Si4A 3.501(14)
C3 Si1 1.870(12)
C3 Si1A 1.882(13)
C3 H3A 0.9800
C3 H3B 0.9800
C3 H3C 0.9800
N3 Si5 1.679(9)
N3 Si6A 1.688(12)
N3 Si6 1.691(10)
N3 Si5A 1.714(11)
N3 Na4 2.395(5)
Na4 N5 2.471(7)
Na4 N4 2.487(8)
Na4 Si5 3.291(8)
Na4 Si6A 3.345(18)
Na4 Si5A 3.376(10)
Na4 Si6 3.424(13)
N4 C23 1.447(13)
N4 C24 1.469(12)
N4 C22 1.475(10)
N5 C20 1.437(12)
N5 C19 1.462(10)
N5 C21 1.474(12)
N6 C30 1.470(12)
N6 C28 1.474(13)
N6 C30A 1.474(13)
N6 C28A 1.475(13)
N6 C29A 1.475(13)
N6 C29 1.482(12)
N7 C26 1.456(14)
N7 C25 1.468(11)
N7 C27A 1.479(13)
N7 C27 1.493(12)
C19 H19A 0.9800
C19 H19B 0.9800
C19 H19C 0.9800
C20 H20A 0.9800
C20 H20B 0.9800
C20 H20C 0.9800
C21 C22 1.492(13)
C21 H21A 0.9900
C21 H21B 0.9900
C22 H22A 0.9900
C22 H22B 0.9900
C23 H23A 0.9800
C23 H23B 0.9800
C23 H23C 0.9800
C24 H24A 0.9800
C24 H24B 0.9800
C24 H24C 0.9800
C25 H25A 0.9800
C25 H25B 0.9800
C25 H25C 0.9800
C26 H26A 0.9800
C26 H26B 0.9800
C26 H26C 0.9800
Si1 N1 1.683(11)
Si1 C2 1.878(11)
Si1 C1 1.882(11)
N1 Si2 1.696(11)
C1 H1A 0.9800
C1 H1B 0.9800
C1 H1C 0.9800
Si2 C6 1.866(10)
Si2 C5 1.876(10)
Si2 C4 1.879(13)
C2 H2A 0.9800
C2 H2B 0.9800
C2 H2C 0.9800
C29 H29A 0.9800
C29 H29B 0.9800
C29 H29C 0.9800
C28 C27 1.533(13)
C28 H28A 0.9900
C28 H28B 0.9900
C27 H27A 0.9900
C27 H27B 0.9900
Si3 C7 1.866(12)
Si3 C8 1.868(11)
Si3 C9 1.872(11)
C30 H30A 0.9800
C30 H30B 0.9800
C30 H30C 0.9800
Si4 C12 1.840(12)
Si4 C10 1.866(12)
Si4 C11 1.930(11)
C4 H4A 0.9800
C4 H4B 0.9800
C4 H4C 0.9800
Si5 C15 1.873(10)
Si5 C14 1.880(11)
Si5 C13 1.888(11)
C5 H5A 0.9800
C5 H5B 0.9800
C5 H5C 0.9800
Si6 C17 1.874(11)
Si6 C16 1.875(12)
Si6 C18 1.883(11)
C6 H6A 0.9800
C6 H6B 0.9800
C6 H6C 0.9800
C7 H7A 0.9800
C7 H7B 0.9800
C7 H7C 0.9800
C8 H8A 0.9800
C8 H8B 0.9800
C8 H8C 0.9800
C9 H9A 0.9800
C9 H9B 0.9800
C9 H9C 0.9800
C10 H10A 0.9800
C10 H10B 0.9800
C10 H10C 0.9800
C11 H11A 0.9800
C11 H11B 0.9800
C11 H11C 0.9800
C12 H12A 0.9800
C12 H12B 0.9800
C12 H12C 0.9800
C13 H13A 0.9800
C13 H13B 0.9800
C13 H13C 0.9800
C14 H14A 0.9800
C14 H14B 0.9800
C14 H14C 0.9800
C15 H15A 0.9800
C15 H15B 0.9800
C15 H15C 0.9800
C16 H16A 0.9800
C16 H16B 0.9800
C16 H16C 0.9800
C17 H17A 0.9800
C17 H17B 0.9800
C17 H17C 0.9800
C18 H18A 0.9800
C18 H18B 0.9800
C18 H18C 0.9800
Si6A C16A 1.874(13)
Si6A C17A 1.876(13)
Si6A C18A 1.878(13)
Si1A N1A 1.686(12)
Si1A C2A 1.879(13)
Si1A C1A 1.881(13)
N1A Si2A 1.691(12)
Si2A C6A 1.859(11)
Si2A C4A 1.872(14)
Si2A C5A 1.879(12)
C1A H1AA 0.9800
C1A H1AB 0.9800
C1A H1AC 0.9800
C2A H2AA 0.9800
C2A H2AB 0.9800
C2A H2AC 0.9800
C29A H29D 0.9800
C29A H29E 0.9800
C29A H29F 0.9800
C28A C27A 1.531(14)
C28A H28E 0.9900
C28A H28F 0.9900
C27A H27E 0.9900
C27A H27F 0.9900
Si3A C9A 1.883(12)
Si3A C7A 1.884(13)
Si3A C8A 1.885(12)
C30A H30D 0.9800
C30A H30E 0.9800
C30A H30F 0.9800
Si4A C10A 1.869(13)
Si4A C12A 1.873(12)
Si4A C11A 1.890(13)
C4A H4AA 0.9800
C4A H4AB 0.9800
C4A H4AC 0.9800
Si5A C13A 1.879(13)
Si5A C14A 1.880(12)
Si5A C15A 1.887(12)
C5A H5AA 0.9800
C5A H5AB 0.9800
C5A H5AC 0.9800
C6A H6AA 0.9800
C6A H6AB 0.9800
C6A H6AC 0.9800
C7A H7AA 0.9800
C7A H7AB 0.9800
C7A H7AC 0.9800
C8A H8AA 0.9800
C8A H8AB 0.9800
C8A H8AC 0.9800
C9A H9AA 0.9800
C9A H9AB 0.9800
C9A H9AC 0.9800
C10A H10D 0.9800
C10A H10E 0.9800
C10A H10F 0.9800
C11A H11D 0.9800
C11A H11E 0.9800
C11A H11F 0.9800
C12A H12D 0.9800
C12A H12E 0.9800
C12A H12F 0.9800
C13A H13D 0.9800
C13A H13E 0.9800
C13A H13F 0.9800
C14A H14D 0.9800
C14A H14E 0.9800
C14A H14F 0.9800
C15A H15D 0.9800
C15A H15E 0.9800
C15A H15F 0.9800
C16A H16D 0.9800
C16A H16E 0.9800
C16A H16F 0.9800
C17A H17D 0.9800
C17A H17E 0.9800
C17A H17F 0.9800
C18A H18D 0.9800
C18A H18E 0.9800
C18A H18F 0.9800

loop_
_geom_torsion_atom_site_label_1
_geom_torsion_atom_site_label_2
_geom_torsion_atom_site_label_3
_geom_torsion_atom_site_label_4
_geom_torsion
C20 N5 C21 C22 78.1(10)
C19 N5 C21 C22 -162.7(8)
Na4 N5 C21 C22 -39.0(8)
C23 N4 C22 C21 75.5(11)
C24 N4 C22 C21 -164.0(9)
Na4 N4 C22 C21 -48.6(9)
N5 C21 C22 N4 66.1(11)
Si1A C3 Si1 N1 -82(18)
Si1A C3 Si1 C2 49(17)
Si1A C3 Si1 C1 162(18)
Si1A C3 Si1 Na1 -120(18)
Si1A C3 Si1 Na2 -100(18)
C3 Si1 N1 Si2 58(3)
C2 Si1 N1 Si2 -66(3)
C1 Si1 N1 Si2 170(2)
Na1 Si1 N1 Si2 129(4)
Na2 Si1 N1 Si2 -133(3)
C3 Si1 N1 Na1 -71.1(14)
C2 Si1 N1 Na1 164.9(13)
C1 Si1 N1 Na1 41(2)
Na2 Si1 N1 Na1 97.8(12)
C3 Si1 N1 Na2 -168.8(10)
C2 Si1 N1 Na2 67.1(15)
C1 Si1 N1 Na2 -57.1(15)
Na1 Si1 N1 Na2 -97.8(12)
Si1 N1 Si2 C6 -65(3)
Na1 N1 Si2 C6 64.7(17)
Na2 N1 Si2 C6 164.8(10)
Si1 N1 Si2 C5 60(3)
Na1 N1 Si2 C5 -170.0(11)
Na2 N1 Si2 C5 -70.0(16)
Si1 N1 Si2 C4 175(3)
Na1 N1 Si2 C4 -55(3)
Na2 N1 Si2 C4 45(3)
Si1 N1 Si2 Na1 -130(4)
Na2 N1 Si2 Na1 100.0(18)
Si1 N1 Si2 Na2 130(3)
Na1 N1 Si2 Na2 -100.0(18)
C30 N6 C28 C27 -168(3)
C30A N6 C28 C27 -172(4)
C28A N6 C28 C27 58(19)
C29A N6 C28 C27 65(4)
C29 N6 C28 C27 75(3)
Na1 N6 C28 C27 -43(3)
C26 N7 C27 C28 53.9(16)
C25 N7 C27 C28 177.5(12)
C27A N7 C27 C28 80(5)
Na1 N7 C27 C28 -67.3(12)
C26 N7 C27 Na1 121.2(8)
C25 N7 C27 Na1 -115.2(9)
C27A N7 C27 Na1 147(5)
N6 C28 C27 N7 84(3)
N6 C28 C27 Na1 34(2)
Si4A N2 Si3 C7 154.9(9)
Si3A N2 Si3 C7 -92(8)
Si4 N2 Si3 C7 167.6(8)
Na2 N2 Si3 C7 33.0(8)
Na3 N2 Si3 C7 -63.0(8)
Si4A N2 Si3 C8 -88.5(10)
Si3A N2 Si3 C8 25(7)
Si4 N2 Si3 C8 -75.8(10)
Na2 N2 Si3 C8 149.6(7)
Na3 N2 Si3 C8 53.6(8)
Si4A N2 Si3 C9 31.9(12)
Si3A N2 Si3 C9 145(8)
Si4 N2 Si3 C9 44.6(11)
Na2 N2 Si3 C9 -90.0(8)
Na3 N2 Si3 C9 173.9(7)
Si4A N2 Si3 Na3 -142.1(9)
Si3A N2 Si3 Na3 -29(8)
Si4 N2 Si3 Na3 -129.4(8)
Na2 N2 Si3 Na3 96.0(4)
Si4A N2 Si3 Na2 121.9(9)
Si3A N2 Si3 Na2 -125(7)
Si4 N2 Si3 Na2 134.6(8)
Na3 N2 Si3 Na2 -96.0(4)
Si4A N2 Si4 C12 40(7)
Si3 N2 Si4 C12 -46.4(11)
Si3A N2 Si4 C12 -54.7(12)
Na2 N2 Si4 C12 89.5(9)
Na3 N2 Si4 C12 -174.5(7)
Si4A N2 Si4 C10 -93(8)
Si3 N2 Si4 C10 180(3)
Si3A N2 Si4 C10 171(3)
Na2 N2 Si4 C10 -44(3)
Na3 N2 Si4 C10 52(3)
Si4A N2 Si4 C11 154(8)
Si3 N2 Si4 C11 67.2(11)
Si3A N2 Si4 C11 58.9(12)
Na2 N2 Si4 C11 -156.9(8)
Na3 N2 Si4 C11 -61.0(10)
Si4A N2 Si4 Na2 -49(7)
Si3 N2 Si4 Na2 -135.9(8)
Si3A N2 Si4 Na2 -144.2(9)
Na3 N2 Si4 Na2 95.9(4)
Si4A N2 Si4 Na3 -145(7)
Si3 N2 Si4 Na3 128.2(8)
Si3A N2 Si4 Na3 119.9(9)
Na2 N2 Si4 Na3 -95.9(4)
Si6A N3 Si5 C15 76.6(14)
Si6 N3 Si5 C15 70.8(11)
Si5A N3 Si5 C15 107(3)
Na3 N3 Si5 C15 -56.3(6)
Na4 N3 Si5 C15 -148.3(6)
Si6A N3 Si5 C14 -43.4(15)
Si6 N3 Si5 C14 -49.2(13)
Si5A N3 Si5 C14 -13(2)
Na3 N3 Si5 C14 -176.3(7)
Na4 N3 Si5 C14 91.7(7)
Si6A N3 Si5 C13 -160.9(15)
Si6 N3 Si5 C13 -166.6(13)
Si5A N3 Si5 C13 -130(3)
Na3 N3 Si5 C13 66.3(10)
Na4 N3 Si5 C13 -25.7(10)
Si6A N3 Si5 Na3 132.8(14)
Si6 N3 Si5 Na3 127.1(10)
Si5A N3 Si5 Na3 164(3)
Na4 N3 Si5 Na3 -92.1(3)
Si6A N3 Si5 Na4 -135.1(14)
Si6 N3 Si5 Na4 -140.9(11)
Si5A N3 Si5 Na4 -104(3)
Na3 N3 Si5 Na4 92.1(3)
Si5 N3 Si6 C17 85.0(12)
Si6A N3 Si6 C17 -23(17)
Si5A N3 Si6 C17 75.6(12)
Na3 N3 Si6 C17 -147.3(10)
Na4 N3 Si6 C17 -54.1(12)
Si5 N3 Si6 C16 -158.8(8)
Si6A N3 Si6 C16 94(17)
Si5A N3 Si6 C16 -168.2(9)
Na3 N3 Si6 C16 -31.1(12)
Na4 N3 Si6 C16 62.2(12)
Si5 N3 Si6 C18 -39.5(15)
Si6A N3 Si6 C18 -147(18)
Si5A N3 Si6 C18 -48.9(13)
Na3 N3 Si6 C18 88.3(11)
Na4 N3 Si6 C18 -178.5(8)
Si5 N3 Si6 Na3 -127.8(9)
Si6A N3 Si6 Na3 125(17)
Si5A N3 Si6 Na3 -137.2(8)
Na4 N3 Si6 Na3 93.2(4)
Si5 N3 Si6 Na4 139.0(10)
Si6A N3 Si6 Na4 31(18)
Si5A N3 Si6 Na4 129.6(8)
Na3 N3 Si6 Na4 -93.2(4)
Si5 N3 Si6A C16A -179.7(10)
Si6 N3 Si6A C16A -104(18)
Si5A N3 Si6A C16A 172.2(11)
Na3 N3 Si6A C16A -47.1(16)
Na4 N3 Si6A C16A 45.9(17)
Si5 N3 Si6A C17A 61(2)
Si6 N3 Si6A C17A 137(18)
Si5A N3 Si6A C17A 52.8(18)
Na3 N3 Si6A C17A -166.5(14)
Na4 N3 Si6A C17A -73.5(17)
Si5 N3 Si6A C18A -65.3(19)
Si6 N3 Si6A C18A 11(16)
Si5A N3 Si6A C18A -73.4(16)
Na3 N3 Si6A C18A 67.3(15)
Na4 N3 Si6A C18A 160.4(12)
Si5 N3 Si6A Na3 -132.6(12)
Si6 N3 Si6A Na3 -57(18)
Si5A N3 Si6A Na3 -140.7(9)
Na4 N3 Si6A Na3 93.0(5)
Si5 N3 Si6A Na4 134.4(12)
Si6 N3 Si6A Na4 -150(17)
Si5A N3 Si6A Na4 126.2(10)
Na3 N3 Si6A Na4 -93.0(5)
Si1 C3 Si1A N1A 97(17)
Si1 C3 Si1A C2A -141(18)
Si1 C3 Si1A C1A -29(16)
Si1 C3 Si1A Na2 61(17)
Si1 C3 Si1A Na1 57(17)
C2A Si1A N1A Si2A -46(5)
C1A Si1A N1A Si2A -161(4)
C3 Si1A N1A Si2A 74(5)
Na2 Si1A N1A Si2A -131(6)
Na1 Si1A N1A Si2A 136(6)
C2A Si1A N1A Na2 86(2)
C1A Si1A N1A Na2 -29(3)
C3 Si1A N1A Na2 -154.9(17)
Na1 Si1A N1A Na2 -93.0(16)
C2A Si1A N1A Na1 178.7(17)
C1A Si1A N1A Na1 64(3)
C3 Si1A N1A Na1 -61.9(19)
Na2 Si1A N1A Na1 93.0(16)
Si1A N1A Si2A C6A -43(5)
Na2 N1A Si2A C6A -177.6(12)
Na1 N1A Si2A C6A 90(2)
Si1A N1A Si2A C4A -165(5)
Na2 N1A Si2A C4A 61(4)
Na1 N1A Si2A C4A -32(4)
Si1A N1A Si2A C5A 73(5)
Na2 N1A Si2A C5A -62(2)
Na1 N1A Si2A C5A -154.0(16)
Si1A N1A Si2A Na2 134(6)
Na1 N1A Si2A Na2 -92(2)
Si1A N1A Si2A Na1 -134(6)
Na2 N1A Si2A Na1 92(2)
C30 N6 C28A C27A -147(5)
C28 N6 C28A C27A -100(25)
C30A N6 C28A C27A -153(6)
C29A N6 C28A C27A 87(6)
C29 N6 C28A C27A 96(6)
Na1 N6 C28A C27A -18(6)
C26 N7 C27A C28A 93(3)
C25 N7 C27A C28A -154(3)
C27 N7 C27A C28A -64(5)
Na1 N7 C27A C28A -28(3)
N6 C28A C27A N7 34(6)
Si4A N2 Si3A C9A 76.2(13)
Si3 N2 Si3A C9A 5(7)
Si4 N2 Si3A C9A 89.3(12)
Na2 N2 Si3A C9A -52.6(12)
Na3 N2 Si3A C9A -146.8(9)
Si4A N2 Si3A C7A -167.8(11)
Si3 N2 Si3A C7A 121(8)
Si4 N2 Si3A C7A -154.7(10)
Na2 N2 Si3A C7A 63.3(12)
Na3 N2 Si3A C7A -30.9(11)
Si4A N2 Si3A C8A -45.8(15)
Si3 N2 Si3A C8A -117(8)
Si4 N2 Si3A C8A -32.7(15)
Na2 N2 Si3A C8A -174.6(9)
Na3 N2 Si3A C8A 91.1(11)
Si4A N2 Si3A Na3 -136.9(10)
Si3 N2 Si3A Na3 152(7)
Si4 N2 Si3A Na3 -123.9(8)
Na2 N2 Si3A Na3 94.2(4)
Si4A N2 Si3A Na2 128.8(10)
Si3 N2 Si3A Na2 58(8)
Si4 N2 Si3A Na2 141.9(9)
Na3 N2 Si3A Na2 -94.2(4)
Si3 N2 Si4A C10A 172(3)
Si3A N2 Si4A C10A 164(3)
Si4 N2 Si4A C10A 71(8)
Na2 N2 Si4A C10A -62(3)
Na3 N2 Si4A C10A 34(3)
Si3 N2 Si4A C12A -70.4(17)
Si3A N2 Si4A C12A -78.2(17)
Si4 N2 Si4A C12A -171(8)
Na2 N2 Si4A C12A 56.3(16)
Na3 N2 Si4A C12A 151.5(12)
Si3 N2 Si4A C11A 54.7(15)
Si3A N2 Si4A C11A 46.9(16)
Si4 N2 Si4A C11A -46(6)
Na2 N2 Si4A C11A -178.6(11)
Na3 N2 Si4A C11A -83.4(14)
Si3 N2 Si4A Na2 -126.7(8)
Si3A N2 Si4A Na2 -134.5(9)
Si4 N2 Si4A Na2 133(7)
Na3 N2 Si4A Na2 95.3(5)
Si3 N2 Si4A Na3 138.0(10)
Si3A N2 Si4A Na3 130.3(11)
Si4 N2 Si4A Na3 38(8)
Na2 N2 Si4A Na3 -95.3(5)
Si5 N3 Si5A C13A 28(2)
Si6A N3 Si5A C13A -177.5(15)
Si6 N3 Si5A C13A 177.3(13)
Na3 N3 Si5A C13A 46.7(13)
Na4 N3 Si5A C13A -51.6(12)
Si5 N3 Si5A C14A 147(3)
Si6A N3 Si5A C14A -59.4(17)
Si6 N3 Si5A C14A -64.5(15)
Na3 N3 Si5A C14A 164.9(11)
Na4 N3 Si5A C14A 66.6(12)
Si5 N3 Si5A C15A -90(3)
Si6A N3 Si5A C15A 64.3(14)
Si6 N3 Si5A C15A 59.2(12)
Na3 N3 Si5A C15A -71.4(9)
Na4 N3 Si5A C15A -169.7(8)
Si5 N3 Si5A Na4 80(3)
Si6A N3 Si5A Na4 -126.0(12)
Si6 N3 Si5A Na4 -131.1(9)
Na3 N3 Si5A Na4 98.3(4)
